data_7132691
loop_
_publ_author_name
'Hore, Soumyadip'
'Singh, Abhijeet'
'Singh, Ravi P.'

_publ_section_title
;
 Asymmetric 1,2-diaxial synthesis of bi-(hetero)aryl benzofulvene
 atropisomers <i>via</i> transient directing group-assisted
 dehydrogenative coupling.
;
_journal_issue 18
_journal_name_full 'Chemical communications (Cambridge, England)'
_journal_page_first 2524
_journal_page_last 2527
_journal_paper_doi 10.1039/d3cc06011j
_journal_volume 60
_journal_year 2024
_chemical_formula_moiety 'C33 H21 F O'
_chemical_formula_sum 'C33 H21 F O'
_chemical_formula_weight 452.50
_space_group_crystal_system orthorhombic
_space_group_IT_number 19
_space_group_name_Hall 'P 2ac 2ab'
_space_group_name_H-M_alt 'P 21 21 21'
_atom_sites_solution_hydrogens geom
_audit_creation_date 2023-07-03
_audit_creation_method
;
Olex2 1.5
(compiled 2023.03.06 svn.rbb2c1857 for OlexSys, GUI svn.r6748)
;
_audit_update_record
;
2023-08-08 deposited with the CCDC.	2024-02-01 downloaded from the CCDC.
;
_cell_angle_alpha 90
_cell_angle_beta 90
_cell_angle_gamma 90
_cell_formula_units_Z 4
_cell_length_a 8.733(3)
_cell_length_b 16.125(7)
_cell_length_c 16.631(7)
_cell_measurement_reflns_used 8987
_cell_measurement_temperature 299(2)
_cell_measurement_theta_max 28.332
_cell_measurement_theta_min 1.759
_cell_volume 2342.0(16)
_computing_cell_refinement 'SAINT V8.40B (?, 2016)'
_computing_data_reduction 'SAINT V8.40B (?, 2016)'
_computing_molecular_graphics 'Olex2 1.5 (Dolomanov et al., 2009)'
_computing_publication_material 'Olex2 1.5 (Dolomanov et al., 2009)'
_computing_structure_refinement 'XL  (Sheldrick, 2008)'
_diffrn_ambient_temperature 299.00
_diffrn_measured_fraction_theta_full 0.993
_diffrn_measured_fraction_theta_max 0.987
_diffrn_measurement_device_type 'Bruker APEX-II CCD'
_diffrn_measurement_method '\f and \w scans'
_diffrn_radiation_type MoK\a
_diffrn_radiation_wavelength 0.71073
_diffrn_reflns_av_R_equivalents 0.1017
_diffrn_reflns_av_unetI/netI 0.0496
_diffrn_reflns_Laue_measured_fraction_full 0.993
_diffrn_reflns_Laue_measured_fraction_max 0.987
_diffrn_reflns_limit_h_max 11
_diffrn_reflns_limit_h_min -11
_diffrn_reflns_limit_k_max 21
_diffrn_reflns_limit_k_min -21
_diffrn_reflns_limit_l_max 22
_diffrn_reflns_limit_l_min -22
_diffrn_reflns_number 71032
_diffrn_reflns_point_group_measured_fraction_full 0.994
_diffrn_reflns_point_group_measured_fraction_max 0.986
_diffrn_reflns_theta_full 25.242
_diffrn_reflns_theta_max 28.332
_diffrn_reflns_theta_min 1.759
_diffrn_source_current 1.4
_diffrn_source_power 0.07
_diffrn_source_voltage 50.0
_diffrn_standards_number 0
_exptl_absorpt_coefficient_mu 0.081
_exptl_absorpt_correction_T_max 0.7457
_exptl_absorpt_correction_T_min 0.7026
_exptl_absorpt_correction_type multi-scan
_exptl_absorpt_process_details
;
SADABS-2016/2 (Bruker,2016/2) was used for absorption correction.
wR2(int) was 0.1163 before and 0.0719 after correction.
The Ratio of minimum to maximum transmission is 0.9422.
The \l/2 correction factor is Not present.
;
_exptl_crystal_colour 'clear yellowish yellow'
_exptl_crystal_colour_lustre clear
_exptl_crystal_colour_modifier yellowish
_exptl_crystal_colour_primary yellow
_exptl_crystal_density_diffrn 1.283
_exptl_crystal_description block
_exptl_crystal_F_000 944
_exptl_crystal_size_max 0.2
_exptl_crystal_size_mid 0.1
_exptl_crystal_size_min 0.08
_refine_diff_density_max 0.094
_refine_diff_density_min -0.129
_refine_diff_density_rms 0.024
_refine_ls_abs_structure_details
;
 Flack x determined using 1180 quotients [(I+)-(I-)]/[(I+)+(I-)]
 (Parsons, Flack and Wagner, Acta Cryst. B69 (2013) 249-259).
;
_refine_ls_abs_structure_Flack 0.0(6)
_refine_ls_extinction_method none
_refine_ls_goodness_of_fit_ref 1.004
_refine_ls_hydrogen_treatment constr
_refine_ls_matrix_type full
_refine_ls_number_parameters 316
_refine_ls_number_reflns 5768
_refine_ls_number_restraints 0
_refine_ls_restrained_S_all 1.004
_refine_ls_R_factor_all 0.0942
_refine_ls_R_factor_gt 0.0434
_refine_ls_shift/su_max 0.000
_refine_ls_shift/su_mean 0.000
_refine_ls_structure_factor_coef Fsqd
_refine_ls_weighting_details 'w=1/[\s^2^(Fo^2^)+(0.0517P)^2^+0.0938P] where P=(Fo^2^+2Fc^2^)/3'
_refine_ls_weighting_scheme calc
_refine_ls_wR_factor_gt 0.0952
_refine_ls_wR_factor_ref 0.1175
_reflns_Friedel_coverage 0.771
_reflns_Friedel_fraction_full 0.995
_reflns_Friedel_fraction_max 0.985
_reflns_number_gt 3448
_reflns_number_total 5768
_reflns_threshold_expression 'I > 2\s(I)'
_cod_data_source_file d3cc06011j2.cif
_cod_data_source_block sxbsahvxhv_0m_a
_cod_depositor_comments 'Adding full bibliography for 7132691.cif.'
_cod_original_cell_volume 2342.0(18)
_cod_database_code 7132691
_shelx_shelxl_version_number 2019/1
_shelx_space_group_comment
;
The symmetry employed for this shelxl refinement is uniquely defined
by the following loop, which should always be used as a source of
symmetry information in preference to the above space-group names.
They are only intended as comments.
;
_shelx_estimated_absorpt_t_max 0.994
_shelx_estimated_absorpt_t_min 0.984
_olex2_refinement_description
;
1. Fixed Uiso
 At 1.2 times of:
  All C(H) groups
2.a Aromatic/amide H refined with riding coordinates:
 C3(H3), C4(H4), C5(H5), C6(H6), C8(H8), C9(H9), C13(H13), C17(H17), C18(H18),
 C19(H19), C20(H20), C22(H22), C24(H24), C25(H25), C27(H27), C28(H28), C29(H29),
  C30(H30), C31(H31), C32(H32), C33(H33)
;
_olex2_submission_special_instructions 'No special instructions were received'

loop_
_space_group_symop_operation_xyz
'x, y, z'
'-x+1/2, -y, z+1/2'
'-x, y+1/2, -z+1/2'
'x+1/2, -y+1/2, -z'

loop_
_atom_site_label
_atom_site_type_symbol
_atom_site_fract_x
_atom_site_fract_y
_atom_site_fract_z
_atom_site_U_iso_or_equiv
_atom_site_adp_type
_atom_site_occupancy
_atom_site_site_symmetry_order
_atom_site_calc_flag
_atom_site_refinement_flags_posn
_atom_site_refinement_flags_adp
_atom_site_refinement_flags_occupancy
_atom_site_disorder_assembly
_atom_site_disorder_group
F1 F 0.2935(3) 0.62012(14) 0.69955(13) 0.1177(8) Uani 1 1 d . . . . .
O1 O 0.6534(3) 0.74032(19) 0.42974(17) 0.1165(10) Uani 1 1 d . . . . .
C1 C 0.5210(3) 0.41807(17) 0.37494(18) 0.0600(7) Uani 1 1 d . . . . .
C2 C 0.8461(3) 0.66396(15) 0.17358(15) 0.0508(6) Uani 1 1 d . . . . .
C3 C 0.9471(3) 0.72954(17) 0.19380(17) 0.0611(7) Uani 1 1 d . . . . .
H3 H 0.990499 0.731169 0.244853 0.073 Uiso 1 1 calc R U . . .
C4 C 0.9819(3) 0.79029(19) 0.1397(2) 0.0734(8) Uani 1 1 d . . . . .
H4 H 1.048263 0.832771 0.154345 0.088 Uiso 1 1 calc R U . . .
C5 C 0.9185(3) 0.7893(2) 0.06230(19) 0.0726(8) Uani 1 1 d . . . . .
H5 H 0.940031 0.832083 0.026529 0.087 Uiso 1 1 calc R U . . .
C6 C 0.8251(3) 0.72571(19) 0.03936(17) 0.0648(7) Uani 1 1 d . . . . .
H6 H 0.785675 0.724677 -0.012567 0.078 Uiso 1 1 calc R U . . .
C7 C 0.7877(3) 0.66122(16) 0.09378(15) 0.0536(6) Uani 1 1 d . . . . .
C8 C 0.6931(3) 0.59355(18) 0.07091(16) 0.0602(7) Uani 1 1 d . . . . .
H8 H 0.659834 0.589074 0.017965 0.072 Uiso 1 1 calc R U . . .
C9 C 0.6508(3) 0.53545(18) 0.12540(17) 0.0614(7) Uani 1 1 d . . . . .
H9 H 0.587793 0.492044 0.109200 0.074 Uiso 1 1 calc R U . . .
C10 C 0.7004(3) 0.53926(16) 0.20692(15) 0.0546(6) Uani 1 1 d . . . . .
C11 C 0.8013(3) 0.60143(16) 0.22997(14) 0.0507(6) Uani 1 1 d . . . . .
C12 C 0.6409(3) 0.47757(16) 0.26428(17) 0.0582(7) Uani 1 1 d . . . . .
C13 C 0.5706(3) 0.49414(17) 0.33500(18) 0.0630(7) Uani 1 1 d . . . . .
H13 H 0.555723 0.547179 0.355531 0.076 Uiso 1 1 calc R U . . .
C14 C 0.5659(3) 0.35069(17) 0.31904(18) 0.0607(7) Uani 1 1 d . . . . .
C15 C 0.6399(3) 0.38636(17) 0.25291(17) 0.0594(7) Uani 1 1 d . . . . .
C16 C 0.8781(3) 0.59851(16) 0.31140(16) 0.0530(6) Uani 1 1 d . . . . .
C17 C 0.9977(3) 0.54227(19) 0.32072(18) 0.0694(8) Uani 1 1 d . . . . .
H17 H 1.022178 0.506596 0.278698 0.083 Uiso 1 1 calc R U . . .
C18 C 1.0805(4) 0.5386(2) 0.3911(2) 0.0860(10) Uani 1 1 d . . . . .
H18 H 1.160333 0.500762 0.396067 0.103 Uiso 1 1 calc R U . . .
C19 C 1.0454(4) 0.5906(2) 0.4541(2) 0.0863(10) Uani 1 1 d . . . . .
H19 H 1.102929 0.588720 0.501136 0.104 Uiso 1 1 calc R U . . .
C20 C 0.9258(4) 0.6452(2) 0.44750(18) 0.0780(9) Uani 1 1 d . . . . .
H20 H 0.901200 0.679475 0.490564 0.094 Uiso 1 1 calc R U . . .
C21 C 0.8400(3) 0.64969(17) 0.37610(16) 0.0596(7) Uani 1 1 d . . . . .
C22 C 0.4524(3) 0.40648(18) 0.44707(18) 0.0630(7) Uani 1 1 d . . . . .
H22 H 0.424393 0.351900 0.457604 0.076 Uiso 1 1 calc R U . . .
C23 C 0.4144(3) 0.46527(18) 0.51158(18) 0.0627(7) Uani 1 1 d . . . . .
C24 C 0.3165(3) 0.4396(2) 0.57306(19) 0.0745(8) Uani 1 1 d . . . . .
H24 H 0.277923 0.385814 0.572006 0.089 Uiso 1 1 calc R U . . .
C25 C 0.2750(4) 0.4916(2) 0.6356(2) 0.0832(10) Uani 1 1 d . . . . .
H25 H 0.208504 0.473523 0.675576 0.100 Uiso 1 1 calc R U . . .
C26 C 0.3329(4) 0.5694(2) 0.6373(2) 0.0817(9) Uani 1 1 d . . . . .
C27 C 0.4322(4) 0.5981(2) 0.5802(2) 0.0829(9) Uani 1 1 d . . . . .
H27 H 0.471190 0.651690 0.583070 0.099 Uiso 1 1 calc R U . . .
C28 C 0.4734(4) 0.54545(19) 0.5178(2) 0.0745(9) Uani 1 1 d . . . . .
H28 H 0.542112 0.564106 0.479141 0.089 Uiso 1 1 calc R U . . .
C29 C 0.5520(3) 0.26466(18) 0.3245(2) 0.0715(8) Uani 1 1 d . . . . .
H29 H 0.504001 0.240223 0.368393 0.086 Uiso 1 1 calc R U . . .
C30 C 0.6118(4) 0.2161(2) 0.2624(2) 0.0803(10) Uani 1 1 d . . . . .
H30 H 0.602831 0.158704 0.265191 0.096 Uiso 1 1 calc R U . . .
C31 C 0.6841(4) 0.2516(2) 0.1969(2) 0.0781(9) Uani 1 1 d . . . . .
H31 H 0.723032 0.218039 0.156297 0.094 Uiso 1 1 calc R U . . .
C32 C 0.6988(3) 0.33770(18) 0.1914(2) 0.0705(8) Uani 1 1 d . . . . .
H32 H 0.747089 0.361899 0.147395 0.085 Uiso 1 1 calc R U . . .
C33 C 0.7092(4) 0.7061(2) 0.3722(2) 0.0747(8) Uani 1 1 d . . . . .
H33 H 0.666055 0.716298 0.322044 0.090 Uiso 1 1 calc R U . . .

loop_
_atom_site_aniso_label
_atom_site_aniso_U_11
_atom_site_aniso_U_22
_atom_site_aniso_U_33
_atom_site_aniso_U_23
_atom_site_aniso_U_13
_atom_site_aniso_U_12
F1 0.154(2) 0.1185(17) 0.0809(13) -0.0217(13) 0.0046(14) 0.0087(15)
O1 0.115(2) 0.135(2) 0.0988(18) -0.0439(18) 0.0126(16) 0.0291(18)
C1 0.0534(14) 0.0576(17) 0.0690(18) 0.0088(15) -0.0037(13) -0.0043(12)
C2 0.0488(13) 0.0516(14) 0.0520(15) 0.0019(12) 0.0026(11) 0.0036(11)
C3 0.0619(15) 0.0606(17) 0.0607(17) 0.0046(14) 0.0006(14) -0.0053(13)
C4 0.0709(18) 0.0659(19) 0.083(2) 0.0074(17) 0.0060(16) -0.0132(16)
C5 0.0748(19) 0.072(2) 0.071(2) 0.0190(16) 0.0102(16) 0.0006(16)
C6 0.0641(16) 0.0748(19) 0.0556(16) 0.0121(15) 0.0053(13) 0.0099(15)
C7 0.0493(13) 0.0582(16) 0.0532(15) 0.0042(13) 0.0032(12) 0.0107(12)
C8 0.0622(15) 0.0666(17) 0.0518(15) 0.0000(14) -0.0091(13) 0.0057(14)
C9 0.0642(15) 0.0587(16) 0.0613(18) -0.0020(15) -0.0119(14) -0.0068(14)
C10 0.0548(14) 0.0523(15) 0.0567(16) 0.0014(13) -0.0017(13) -0.0005(12)
C11 0.0508(13) 0.0518(14) 0.0497(14) -0.0002(12) -0.0002(11) 0.0043(12)
C12 0.0559(14) 0.0532(16) 0.0654(18) 0.0030(14) -0.0058(14) -0.0064(12)
C13 0.0668(16) 0.0532(16) 0.0690(19) 0.0061(14) -0.0056(15) -0.0053(13)
C14 0.0524(14) 0.0548(16) 0.075(2) 0.0078(15) -0.0102(13) -0.0058(12)
C15 0.0523(14) 0.0557(16) 0.0701(19) 0.0001(14) -0.0107(14) -0.0037(12)
C16 0.0525(13) 0.0536(15) 0.0529(15) 0.0052(13) -0.0040(11) -0.0060(12)
C17 0.0692(17) 0.0725(19) 0.0664(19) 0.0051(16) -0.0057(15) 0.0108(15)
C18 0.078(2) 0.096(2) 0.085(2) 0.019(2) -0.0212(19) 0.0113(19)
C19 0.088(2) 0.105(3) 0.066(2) 0.020(2) -0.0231(18) -0.010(2)
C20 0.090(2) 0.091(2) 0.0535(18) -0.0057(16) -0.0071(16) -0.020(2)
C21 0.0605(15) 0.0638(17) 0.0545(16) -0.0017(14) -0.0037(13) -0.0092(13)
C22 0.0568(15) 0.0581(17) 0.074(2) 0.0141(15) -0.0056(14) -0.0067(13)
C23 0.0544(15) 0.0645(18) 0.0692(19) 0.0112(15) -0.0108(14) -0.0014(13)
C24 0.0757(19) 0.076(2) 0.072(2) 0.0127(17) -0.0034(16) -0.0112(17)
C25 0.084(2) 0.100(3) 0.066(2) 0.007(2) -0.0023(18) -0.008(2)
C26 0.090(2) 0.091(3) 0.064(2) -0.0008(19) -0.0120(18) 0.005(2)
C27 0.094(2) 0.070(2) 0.084(2) 0.0013(19) -0.013(2) -0.0063(19)
C28 0.0742(19) 0.072(2) 0.077(2) 0.0074(18) 0.0002(16) -0.0079(16)
C29 0.0691(18) 0.0578(17) 0.088(2) 0.0092(17) -0.0137(16) -0.0117(14)
C30 0.080(2) 0.0521(18) 0.109(3) 0.0001(19) -0.024(2) -0.0077(16)
C31 0.077(2) 0.0646(19) 0.093(2) -0.0134(18) -0.0083(19) 0.0026(15)
C32 0.0640(17) 0.0660(18) 0.081(2) -0.0016(16) -0.0040(16) -0.0033(15)
C33 0.0737(18) 0.078(2) 0.073(2) -0.0165(17) -0.0026(17) 0.0018(17)

loop_
_atom_type_symbol
_atom_type_description
_atom_type_scat_dispersion_real
_atom_type_scat_dispersion_imag
_atom_type_scat_source
C C 0.0033 0.0016 'International Tables Vol C Tables 4.2.6.8 and 6.1.1.4'
H H 0.0000 0.0000 'International Tables Vol C Tables 4.2.6.8 and 6.1.1.4'
F F 0.0171 0.0103 'International Tables Vol C Tables 4.2.6.8 and 6.1.1.4'
O O 0.0106 0.0060 'International Tables Vol C Tables 4.2.6.8 and 6.1.1.4'

loop_
_geom_angle_atom_site_label_1
_geom_angle_atom_site_label_2
_geom_angle_atom_site_label_3
_geom_angle
_geom_angle_site_symmetry_1
_geom_angle_site_symmetry_3
_geom_angle_publ_flag
C13 C1 C14 104.6(2) . . ?
C22 C1 C13 130.5(3) . . ?
C22 C1 C14 124.9(2) . . ?
C3 C2 C7 117.9(2) . . ?
C3 C2 C11 122.7(2) . . ?
C7 C2 C11 119.4(2) . . ?
C2 C3 H3 119.4 . . ?
C4 C3 C2 121.2(3) . . ?
C4 C3 H3 119.4 . . ?
C3 C4 H4 119.7 . . ?
C3 C4 C5 120.7(3) . . ?
C5 C4 H4 119.7 . . ?
C4 C5 H5 120.0 . . ?
C6 C5 C4 120.1(3) . . ?
C6 C5 H5 120.0 . . ?
C5 C6 H6 119.6 . . ?
C5 C6 C7 120.7(3) . . ?
C7 C6 H6 119.6 . . ?
C6 C7 C2 119.4(3) . . ?
C6 C7 C8 121.8(2) . . ?
C8 C7 C2 118.8(2) . . ?
C7 C8 H8 119.6 . . ?
C9 C8 C7 120.7(2) . . ?
C9 C8 H8 119.6 . . ?
C8 C9 H9 119.2 . . ?
C8 C9 C10 121.6(2) . . ?
C10 C9 H9 119.2 . . ?
C9 C10 C12 118.7(2) . . ?
C11 C10 C9 119.1(2) . . ?
C11 C10 C12 122.2(2) . . ?
C2 C11 C16 119.2(2) . . ?
C10 C11 C2 120.1(2) . . ?
C10 C11 C16 120.4(2) . . ?
C10 C12 C15 126.1(3) . . ?
C13 C12 C10 126.1(3) . . ?
C13 C12 C15 107.7(3) . . ?
C1 C13 H13 124.3 . . ?
C12 C13 C1 111.3(3) . . ?
C12 C13 H13 124.3 . . ?
C15 C14 C1 108.3(2) . . ?
C29 C14 C1 131.7(3) . . ?
C29 C14 C15 120.0(3) . . ?
C14 C15 C12 108.1(3) . . ?
C32 C15 C12 130.7(3) . . ?
C32 C15 C14 121.2(3) . . ?
C17 C16 C11 116.9(2) . . ?
C17 C16 C21 118.6(2) . . ?
C21 C16 C11 124.5(2) . . ?
C16 C17 H17 119.4 . . ?
C18 C17 C16 121.1(3) . . ?
C18 C17 H17 119.4 . . ?
C17 C18 H18 119.9 . . ?
C17 C18 C19 120.3(3) . . ?
C19 C18 H18 119.9 . . ?
C18 C19 H19 120.0 . . ?
C20 C19 C18 120.0(3) . . ?
C20 C19 H19 120.0 . . ?
C19 C20 H20 119.8 . . ?
C19 C20 C21 120.5(3) . . ?
C21 C20 H20 119.8 . . ?
C16 C21 C20 119.6(3) . . ?
C16 C21 C33 121.3(3) . . ?
C20 C21 C33 119.1(3) . . ?
C1 C22 H22 114.4 . . ?
C1 C22 C23 131.1(3) . . ?
C23 C22 H22 114.4 . . ?
C24 C23 C22 118.8(3) . . ?
C28 C23 C22 124.7(3) . . ?
C28 C23 C24 116.5(3) . . ?
C23 C24 H24 119.0 . . ?
C25 C24 C23 122.0(3) . . ?
C25 C24 H24 119.0 . . ?
C24 C25 H25 120.7 . . ?
C26 C25 C24 118.7(3) . . ?
C26 C25 H25 120.7 . . ?
F1 C26 C27 118.9(3) . . ?
C25 C26 F1 118.5(3) . . ?
C25 C26 C27 122.5(4) . . ?
C26 C27 H27 120.8 . . ?
C26 C27 C28 118.4(3) . . ?
C28 C27 H27 120.8 . . ?
C23 C28 H28 119.1 . . ?
C27 C28 C23 121.8(3) . . ?
C27 C28 H28 119.1 . . ?
C14 C29 H29 120.8 . . ?
C14 C29 C30 118.5(3) . . ?
C30 C29 H29 120.8 . . ?
C29 C30 H30 119.3 . . ?
C31 C30 C29 121.4(3) . . ?
C31 C30 H30 119.3 . . ?
C30 C31 H31 119.8 . . ?
C30 C31 C32 120.3(3) . . ?
C32 C31 H31 119.8 . . ?
C15 C32 C31 118.6(3) . . ?
C15 C32 H32 120.7 . . ?
C31 C32 H32 120.7 . . ?
O1 C33 C21 124.4(3) . . ?
O1 C33 H33 117.8 . . ?
C21 C33 H33 117.8 . . ?

loop_
_geom_bond_atom_site_label_1
_geom_bond_atom_site_label_2
_geom_bond_distance
_geom_bond_site_symmetry_2
_geom_bond_publ_flag
F1 C26 1.364(4) . ?
O1 C33 1.207(4) . ?
C1 C13 1.461(4) . ?
C1 C14 1.483(4) . ?
C1 C22 1.354(4) . ?
C2 C3 1.418(4) . ?
C2 C7 1.422(4) . ?
C2 C11 1.432(3) . ?
C3 H3 0.9300 . ?
C3 C4 1.364(4) . ?
C4 H4 0.9300 . ?
C4 C5 1.401(4) . ?
C5 H5 0.9300 . ?
C5 C6 1.365(4) . ?
C6 H6 0.9300 . ?
C6 C7 1.417(4) . ?
C7 C8 1.421(4) . ?
C8 H8 0.9300 . ?
C8 C9 1.355(4) . ?
C9 H9 0.9300 . ?
C9 C10 1.425(4) . ?
C10 C11 1.389(3) . ?
C10 C12 1.473(4) . ?
C11 C16 1.512(4) . ?
C12 C13 1.353(4) . ?
C12 C15 1.483(4) . ?
C13 H13 0.9300 . ?
C14 C15 1.399(4) . ?
C14 C29 1.395(4) . ?
C15 C32 1.388(4) . ?
C16 C17 1.392(4) . ?
C16 C21 1.396(4) . ?
C17 H17 0.9300 . ?
C17 C18 1.376(4) . ?
C18 H18 0.9300 . ?
C18 C19 1.377(5) . ?
C19 H19 0.9300 . ?
C19 C20 1.370(5) . ?
C20 H20 0.9300 . ?
C20 C21 1.406(4) . ?
C21 C33 1.462(4) . ?
C22 H22 0.9300 . ?
C22 C23 1.469(4) . ?
C23 C24 1.396(4) . ?
C23 C28 1.395(4) . ?
C24 H24 0.9300 . ?
C24 C25 1.385(5) . ?
C25 H25 0.9300 . ?
C25 C26 1.352(5) . ?
C26 C27 1.367(5) . ?
C27 H27 0.9300 . ?
C27 C28 1.388(5) . ?
C28 H28 0.9300 . ?
C29 H29 0.9300 . ?
C29 C30 1.397(5) . ?
C30 H30 0.9300 . ?
C30 C31 1.384(5) . ?
C31 H31 0.9300 . ?
C31 C32 1.397(4) . ?
C32 H32 0.9300 . ?
C33 H33 0.9300 . ?

loop_
_geom_torsion_atom_site_label_1
_geom_torsion_atom_site_label_2
_geom_torsion_atom_site_label_3
_geom_torsion_atom_site_label_4
_geom_torsion
_geom_torsion_site_symmetry_1
_geom_torsion_site_symmetry_2
_geom_torsion_site_symmetry_3
_geom_torsion_site_symmetry_4
_geom_torsion_publ_flag
F1 C26 C27 C28 179.0(3) . . . . ?
C1 C14 C15 C12 -1.2(3) . . . . ?
C1 C14 C15 C32 178.2(2) . . . . ?
C1 C14 C29 C30 -177.4(3) . . . . ?
C1 C22 C23 C24 167.5(3) . . . . ?
C1 C22 C23 C28 -14.7(5) . . . . ?
C2 C3 C4 C5 -0.1(4) . . . . ?
C2 C7 C8 C9 4.3(4) . . . . ?
C2 C11 C16 C17 -97.8(3) . . . . ?
C2 C11 C16 C21 80.2(3) . . . . ?
C3 C2 C7 C6 -3.4(3) . . . . ?
C3 C2 C7 C8 176.6(2) . . . . ?
C3 C2 C11 C10 179.2(2) . . . . ?
C3 C2 C11 C16 -7.5(3) . . . . ?
C3 C4 C5 C6 -2.3(5) . . . . ?
C4 C5 C6 C7 1.7(4) . . . . ?
C5 C6 C7 C2 1.2(4) . . . . ?
C5 C6 C7 C8 -178.8(3) . . . . ?
C6 C7 C8 C9 -175.7(3) . . . . ?
C7 C2 C3 C4 3.0(4) . . . . ?
C7 C2 C11 C10 -0.7(3) . . . . ?
C7 C2 C11 C16 172.6(2) . . . . ?
C7 C8 C9 C10 -0.7(4) . . . . ?
C8 C9 C10 C11 -3.6(4) . . . . ?
C8 C9 C10 C12 175.5(2) . . . . ?
C9 C10 C11 C2 4.2(4) . . . . ?
C9 C10 C11 C16 -169.0(2) . . . . ?
C9 C10 C12 C13 -125.8(3) . . . . ?
C9 C10 C12 C15 50.8(4) . . . . ?
C10 C11 C16 C17 75.5(3) . . . . ?
C10 C11 C16 C21 -106.5(3) . . . . ?
C10 C12 C13 C1 177.7(2) . . . . ?
C10 C12 C15 C14 -176.7(2) . . . . ?
C10 C12 C15 C32 3.9(4) . . . . ?
C11 C2 C3 C4 -176.9(3) . . . . ?
C11 C2 C7 C6 176.4(2) . . . . ?
C11 C2 C7 C8 -3.6(3) . . . . ?
C11 C10 C12 C13 53.3(4) . . . . ?
C11 C10 C12 C15 -130.1(3) . . . . ?
C11 C16 C17 C18 176.1(3) . . . . ?
C11 C16 C21 C20 -175.9(2) . . . . ?
C11 C16 C21 C33 6.2(4) . . . . ?
C12 C10 C11 C2 -174.9(2) . . . . ?
C12 C10 C11 C16 11.9(4) . . . . ?
C12 C15 C32 C31 178.8(3) . . . . ?
C13 C1 C14 C15 1.6(3) . . . . ?
C13 C1 C14 C29 178.5(3) . . . . ?
C13 C1 C22 C23 -4.9(5) . . . . ?
C13 C12 C15 C14 0.4(3) . . . . ?
C13 C12 C15 C32 -179.0(3) . . . . ?
C14 C1 C13 C12 -1.3(3) . . . . ?
C14 C1 C22 C23 173.5(3) . . . . ?
C14 C15 C32 C31 -0.5(4) . . . . ?
C14 C29 C30 C31 0.3(4) . . . . ?
C15 C12 C13 C1 0.6(3) . . . . ?
C15 C14 C29 C30 -0.7(4) . . . . ?
C16 C17 C18 C19 0.3(5) . . . . ?
C16 C21 C33 O1 165.8(3) . . . . ?
C17 C16 C21 C20 2.1(4) . . . . ?
C17 C16 C21 C33 -175.8(3) . . . . ?
C17 C18 C19 C20 1.3(5) . . . . ?
C18 C19 C20 C21 -1.3(5) . . . . ?
C19 C20 C21 C16 -0.5(4) . . . . ?
C19 C20 C21 C33 177.5(3) . . . . ?
C20 C21 C33 O1 -12.1(5) . . . . ?
C21 C16 C17 C18 -2.0(4) . . . . ?
C22 C1 C13 C12 177.3(3) . . . . ?
C22 C1 C14 C15 -177.2(2) . . . . ?
C22 C1 C14 C29 -0.2(5) . . . . ?
C22 C23 C24 C25 -179.6(3) . . . . ?
C22 C23 C28 C27 179.7(3) . . . . ?
C23 C24 C25 C26 -0.8(5) . . . . ?
C24 C23 C28 C27 -2.4(4) . . . . ?
C24 C25 C26 F1 -179.1(3) . . . . ?
C24 C25 C26 C27 -0.7(5) . . . . ?
C25 C26 C27 C28 0.7(5) . . . . ?
C26 C27 C28 C23 1.0(5) . . . . ?
C28 C23 C24 C25 2.3(4) . . . . ?
C29 C14 C15 C12 -178.6(2) . . . . ?
C29 C14 C15 C32 0.8(4) . . . . ?
C29 C30 C31 C32 0.0(5) . . . . ?
C30 C31 C32 C15 0.2(5) . . . . ?
